data_7009468
loop_
_publ_author_name
'Bailey, Philip J.'
'Dick, Caroline M. E.'
'Fabre, Sylvie'
'Parsons, Simon'

_publ_section_title
;
 Synthesis and characterisation of magnesium methyl complexes with
 monoanionic chelating nitrogen donor ligands and their reaction with
 dioxygen
;
_journal_issue 10
_journal_name_full 'Journal of the Chemical Society, Dalton Transactions'
_journal_page_first 1655
_journal_paper_doi 10.1039/b001316l
_journal_year 2000
_chemical_formula_moiety '[MgL(OMe)]2'
_chemical_formula_sum 'C28 H44 Mg2 N4 O2'
_chemical_formula_weight 517.29
_chemical_name_systematic
; 
 ? 
;
_space_group_IT_number 61
_symmetry_cell_setting orthorhombic
_symmetry_space_group_name_Hall '-P 2ac 2ab'
_symmetry_space_group_name_H-M 'P b c a'
_atom_sites_solution_hydrogens geom
_atom_sites_solution_primary direct
_atom_sites_solution_secondary difmap
_audit_creation_method SHELXL-97
_cell_angle_alpha 90.00
_cell_angle_beta 90.00
_cell_angle_gamma 90.00
_cell_formula_units_Z 4
_cell_length_a 15.560(11)
_cell_length_b 8.838(7)
_cell_length_c 22.162(16)
_cell_measurement_reflns_used 72
_cell_measurement_temperature 220(2)
_cell_measurement_theta_max 22
_cell_measurement_theta_min 20
_cell_volume 3048(4)
_computing_cell_refinement 'Stoe DIF4'
_computing_data_collection 'Stoe DIF4'
_computing_data_reduction 'Stoe REDU4'
_computing_molecular_graphics SHELXTL
_computing_structure_refinement 'SHELXL-97 (Sheldrick, 1997)'
_computing_structure_solution SIR92
_diffrn_ambient_temperature 220(2)
_diffrn_measured_fraction_theta_full 0.938
_diffrn_measured_fraction_theta_max 0.938
_diffrn_measurement_method Omega-theta
_diffrn_radiation_monochromator graphite
_diffrn_radiation_source 'fine-focus sealed tube'
_diffrn_radiation_type CuK\a
_diffrn_radiation_wavelength 1.54178
_diffrn_reflns_av_R_equivalents 0.0205
_diffrn_reflns_av_sigmaI/netI 0.0362
_diffrn_reflns_limit_h_max 16
_diffrn_reflns_limit_h_min -17
_diffrn_reflns_limit_k_max 10
_diffrn_reflns_limit_k_min -8
_diffrn_reflns_limit_l_max 19
_diffrn_reflns_limit_l_min -27
_diffrn_reflns_number 4130
_diffrn_reflns_theta_full 69.96
_diffrn_reflns_theta_max 69.96
_diffrn_reflns_theta_min 3.99
_diffrn_standards_decay_% 5
_diffrn_standards_interval_time 60
_diffrn_standards_number 3
_exptl_absorpt_coefficient_mu 0.927
_exptl_absorpt_correction_T_max 0.717
_exptl_absorpt_correction_T_min 0.625
_exptl_absorpt_correction_type psi-scan
_exptl_crystal_colour Orange
_exptl_crystal_density_diffrn 1.127
_exptl_crystal_density_method 'not measured'
_exptl_crystal_description block
_exptl_crystal_F_000 1120
_exptl_crystal_size_max 0.38
_exptl_crystal_size_mid 0.38
_exptl_crystal_size_min 0.26
_refine_diff_density_max 0.284
_refine_diff_density_min -0.218
_refine_diff_density_rms 0.037
_refine_ls_extinction_coef 0.0007(3)
_refine_ls_extinction_expression Fc^*^=kFc[1+0.001xFc^2^\l^3^/sin(2\q)]^-1/4^
_refine_ls_extinction_method SHELXL
_refine_ls_goodness_of_fit_ref 1.029
_refine_ls_hydrogen_treatment riding
_refine_ls_matrix_type full
_refine_ls_number_parameters 176
_refine_ls_number_reflns 2715
_refine_ls_number_restraints 6
_refine_ls_restrained_S_all 1.038
_refine_ls_R_factor_all 0.0995
_refine_ls_R_factor_gt 0.0582
_refine_ls_shift/su_max 0.001
_refine_ls_shift/su_mean 0.000
_refine_ls_structure_factor_coef Fsqd
_refine_ls_weighting_details 'calc w=1/[\s^2^(Fo^2^)+(0.0893P)^2^+0.8468P] where P=(Fo^2^+2Fc^2^)/3'
_refine_ls_weighting_scheme calc
_refine_ls_wR_factor_gt 0.1586
_refine_ls_wR_factor_ref 0.1871
_reflns_number_gt 1631
_reflns_number_total 2715
_reflns_threshold_expression >2sigma(I)
_cod_data_source_file b001316l.txt
_cod_data_source_block sfa104
_cod_depositor_comments
;
The following automatic conversions were performed:
'_atom_site_symetry_multiplicity' tag replaced with
'_atom_site_symmetry_multiplicity'.

Automatic conversion script
Id: cif_correct_tags 1440 2010-10-19 06:21:57Z saulius 

The following automatic conversions were performed:
'_symmetry_cell_setting' value 'Orthorhombic' changed to 'orthorhombic'
according to '/home/saulius/struct/CIF-dictionaries/cif_core.dic'
dictionary named 'cif_core.dic' version 2.4.1 from 2010-06-29.

Automatic conversion script
Id: cif_fix_enum 1527 2010-12-29 10:47:43Z saulius 

The following automatic conversions were performed:

'_exptl_absorpt_correction_type' tag value 'Psi-scans' was replaced
with 'psi-scan' value.

Automatic conversion script
Id: cif_fix_values 1646 2011-03-28 12:23:43Z adriana 

The following automatic conversions were performed:

'_atom_sites_solution_hydrogens' value 'geometric' was changed to
'geom'.

Automatic conversion script
Id: cif_fix_values 6452 2018-10-05 10:23:21Z andrius 
;
_cod_original_sg_symbol_H-M Pbca
_cod_database_code 7009468

loop_
_symmetry_equiv_pos_as_xyz
'x, y, z'
'-x+1/2, -y, z+1/2'
'-x, y+1/2, -z+1/2'
'x+1/2, -y+1/2, -z'
'-x, -y, -z'
'x-1/2, y, -z-1/2'
'x, -y-1/2, z-1/2'
'-x-1/2, y-1/2, z'

loop_
_atom_site_label
_atom_site_type_symbol
_atom_site_fract_x
_atom_site_fract_y
_atom_site_fract_z
_atom_site_U_iso_or_equiv
_atom_site_adp_type
_atom_site_occupancy
_atom_site_symmetry_multiplicity
_atom_site_calc_flag
_atom_site_refinement_flags
_atom_site_disorder_assembly
_atom_site_disorder_group
Mg1 Mg 0.98156(7) 0.45011(13) 0.56160(4) 0.0707(4) Uani 1 1 d . . .
O1M O 0.93525(15) 0.4272(3) 0.48079(10) 0.0814(7) Uani 1 1 d . . .
C1M C 0.8625(3) 0.3438(7) 0.4625(2) 0.144(2) Uani 1 1 d . . .
H1M1 H 0.8368 0.2950 0.4973 0.215 Uiso 1 1 calc R . .
H1M2 H 0.8796 0.2676 0.4334 0.215 Uiso 1 1 calc R . .
H1M3 H 0.8209 0.4115 0.4441 0.215 Uiso 1 1 calc R . .
C1 C 0.9571(2) 0.2596(4) 0.66528(14) 0.0699(8) Uani 1 1 d . A .
N1 N 1.00636(18) 0.2713(4) 0.61668(13) 0.0887(9) Uani 1 1 d D . .
C11 C 1.0638(3) 0.1387(7) 0.6007(3) 0.0797(14) Uani 0.75 1 d PD A 1
H11 H 1.0370 0.0419 0.6129 0.096 Uiso 0.75 1 calc PR A 1
C12 C 1.0814(4) 0.1406(7) 0.5341(3) 0.1015(17) Uani 0.75 1 d PD A 1
H12A H 1.0286 0.1198 0.5123 0.152 Uiso 0.75 1 calc PR A 1
H12B H 1.1238 0.0639 0.5245 0.152 Uiso 0.75 1 calc PR A 1
H12C H 1.1031 0.2393 0.5226 0.152 Uiso 0.75 1 calc PR A 1
C13 C 1.1445(3) 0.1662(9) 0.6353(3) 0.116(2) Uani 0.75 1 d PD A 1
H13A H 1.1323 0.1626 0.6782 0.175 Uiso 0.75 1 calc PR A 1
H13B H 1.1673 0.2650 0.6249 0.175 Uiso 0.75 1 calc PR A 1
H13C H 1.1864 0.0890 0.6253 0.175 Uiso 0.75 1 calc PR A 1
C11' C 1.0979(8) 0.2109(15) 0.6164(6) 0.058(3) Uiso 0.25 1 d PD A 2
H11' H 1.1138 0.1787 0.6577 0.069 Uiso 0.25 1 calc PR A 2
C12' C 1.0802(13) 0.0708(19) 0.5776(9) 0.102(7) Uiso 0.25 1 d PD A 2
H12D H 1.0339 0.0126 0.5954 0.152 Uiso 0.25 1 calc PR A 2
H12E H 1.1316 0.0090 0.5756 0.152 Uiso 0.25 1 calc PR A 2
H12F H 1.0640 0.1022 0.5373 0.152 Uiso 0.25 1 calc PR A 2
C13' C 1.1679(7) 0.3039(13) 0.5907(5) 0.064(3) Uiso 0.25 1 d PD A 2
H13D H 1.1804 0.3874 0.6177 0.096 Uiso 0.25 1 calc PR A 2
H13E H 1.1502 0.3433 0.5518 0.096 Uiso 0.25 1 calc PR A 2
H13F H 1.2189 0.2421 0.5858 0.096 Uiso 0.25 1 calc PR A 2
C2 C 0.89472(19) 0.3883(4) 0.67327(13) 0.0649(8) Uani 1 1 d . . .
N2 N 0.90334(17) 0.4982(3) 0.63328(12) 0.0713(7) Uani 1 1 d . A .
C21 C 0.8544(3) 0.6406(5) 0.63918(17) 0.0902(11) Uani 1 1 d . . .
H21 H 0.8347 0.6511 0.6814 0.108 Uiso 1 1 calc R A .
C22 C 0.7771(3) 0.6345(5) 0.5985(2) 0.1181(16) Uani 1 1 d . A .
H22A H 0.7408 0.5503 0.6102 0.177 Uiso 1 1 calc R . .
H22B H 0.7957 0.6212 0.5571 0.177 Uiso 1 1 calc R . .
H22C H 0.7450 0.7282 0.6020 0.177 Uiso 1 1 calc R . .
C23 C 0.9143(3) 0.7717(5) 0.6243(2) 0.1271(18) Uani 1 1 d . A .
H23A H 0.9620 0.7722 0.6525 0.191 Uiso 1 1 calc R . .
H23B H 0.8831 0.8663 0.6274 0.191 Uiso 1 1 calc R . .
H23C H 0.9361 0.7599 0.5836 0.191 Uiso 1 1 calc R . .
C3 C 0.8321(3) 0.3922(4) 0.71865(16) 0.0882(11) Uani 1 1 d . A .
H3 H 0.7971 0.4787 0.7171 0.106 Uiso 1 1 calc R . .
C4 C 0.8115(3) 0.2955(6) 0.76495(18) 0.1085(14) Uani 1 1 d . . .
H4 H 0.7643 0.3267 0.7884 0.130 Uiso 1 1 calc R A .
C5 C 0.8477(3) 0.1612(6) 0.78300(17) 0.1044(14) Uani 1 1 d . A .
H5 H 0.8234 0.1121 0.8165 0.125 Uiso 1 1 calc R . .
C6 C 0.9169(3) 0.0936(5) 0.75562(18) 0.0986(13) Uani 1 1 d . . .
H6 H 0.9352 0.0029 0.7737 0.118 Uiso 1 1 calc R A .
C7 C 0.9642(2) 0.1377(5) 0.70566(15) 0.0839(10) Uani 1 1 d . A .
H7 H 1.0105 0.0729 0.6970 0.101 Uiso 1 1 calc R . .

loop_
_atom_site_aniso_label
_atom_site_aniso_U_11
_atom_site_aniso_U_22
_atom_site_aniso_U_33
_atom_site_aniso_U_23
_atom_site_aniso_U_13
_atom_site_aniso_U_12
Mg1 0.0718(7) 0.0776(7) 0.0625(6) 0.0133(5) 0.0087(5) 0.0094(6)
O1M 0.0758(14) 0.0995(18) 0.0688(13) 0.0076(13) 0.0027(11) -0.0125(13)
C1M 0.113(4) 0.206(6) 0.111(3) -0.021(4) 0.008(3) -0.063(4)
C1 0.0723(18) 0.076(2) 0.0615(17) 0.0081(17) -0.0060(15) -0.0014(18)
N1 0.0852(18) 0.102(2) 0.0786(18) 0.0294(17) 0.0202(15) 0.0346(18)
C11 0.076(3) 0.080(4) 0.083(3) 0.021(3) -0.001(3) 0.004(3)
C12 0.114(4) 0.091(4) 0.099(4) -0.009(3) 0.004(3) 0.027(3)
C13 0.075(3) 0.161(6) 0.113(4) 0.023(4) -0.006(3) 0.006(4)
C2 0.0679(18) 0.075(2) 0.0515(15) -0.0005(15) -0.0033(13) -0.0084(17)
N2 0.0761(17) 0.0718(17) 0.0661(15) 0.0046(13) 0.0072(13) 0.0103(14)
C21 0.100(3) 0.089(3) 0.082(2) 0.007(2) 0.025(2) 0.016(2)
C22 0.089(3) 0.098(3) 0.168(4) 0.001(3) -0.001(3) 0.017(2)
C23 0.139(4) 0.073(3) 0.169(5) -0.004(3) 0.004(4) 0.001(3)
C3 0.104(3) 0.086(3) 0.075(2) 0.0000(19) 0.023(2) 0.002(2)
C4 0.128(3) 0.118(4) 0.080(2) 0.008(2) 0.041(2) -0.007(3)
C5 0.118(3) 0.123(4) 0.072(2) 0.023(2) 0.010(2) -0.023(3)
C6 0.102(3) 0.112(3) 0.082(2) 0.033(3) -0.018(2) -0.018(3)
C7 0.083(2) 0.095(3) 0.074(2) 0.022(2) -0.0059(18) -0.005(2)

loop_
_atom_type_symbol
_atom_type_description
_atom_type_scat_dispersion_real
_atom_type_scat_dispersion_imag
_atom_type_scat_source
C C 0.0181 0.0091 'International Tables Vol C Tables 4.2.6.8 and 6.1.1.4'
H H 0.0000 0.0000 'International Tables Vol C Tables 4.2.6.8 and 6.1.1.4'
N N 0.0311 0.0180 'International Tables Vol C Tables 4.2.6.8 and 6.1.1.4'
O O 0.0492 0.0322 'International Tables Vol C Tables 4.2.6.8 and 6.1.1.4'
Mg Mg 0.1719 0.1771 'International Tables Vol C Tables 4.2.6.8 and 6.1.1.4'

loop_
_geom_angle_atom_site_label_1
_geom_angle_atom_site_label_2
_geom_angle_atom_site_label_3
_geom_angle
_geom_angle_site_symmetry_1
_geom_angle_site_symmetry_3
_geom_angle_publ_flag
O1M Mg1 O1M 81.88(12) 5_766 . ?
O1M Mg1 N1 126.92(13) 5_766 . ?
O1M Mg1 N1 122.90(14) . . ?
O1M Mg1 N2 131.26(13) 5_766 . ?
O1M Mg1 N2 121.15(12) . . ?
N1 Mg1 N2 78.94(12) . . ?
O1M Mg1 Mg1 41.05(7) 5_766 5_766 ?
O1M Mg1 Mg1 40.82(8) . 5_766 ?
N1 Mg1 Mg1 139.21(11) . 5_766 ?
N2 Mg1 Mg1 141.14(11) . 5_766 ?
C1M O1M Mg1 133.7(3) . 5_766 ?
C1M O1M Mg1 128.2(3) . . ?
Mg1 O1M Mg1 98.12(12) 5_766 . ?
N1 C1 C7 122.1(3) . . ?
N1 C1 C2 114.2(3) . . ?
C7 C1 C2 123.7(3) . . ?
C1 N1 C11 118.1(3) . . ?
C1 N1 C11' 121.1(5) . . ?
C11 N1 C11' 34.5(5) . . ?
C1 N1 Mg1 116.0(2) . . ?
C11 N1 Mg1 124.9(2) . . ?
C11' N1 Mg1 116.6(5) . . ?
C13 C11 C12 110.5(5) . . ?
C13 C11 N1 104.5(6) . . ?
C12 C11 N1 109.2(4) . . ?
C13' C11' N1 119.7(10) . . ?
C13' C11' C12' 111.4(11) . . ?
N1 C11' C12' 96.7(12) . . ?
N2 C2 C3 122.3(3) . . ?
N2 C2 C1 114.3(3) . . ?
C3 C2 C1 123.4(3) . . ?
C2 N2 C21 121.0(3) . . ?
C2 N2 Mg1 115.4(2) . . ?
C21 N2 Mg1 123.5(2) . . ?
N2 C21 C22 109.2(3) . . ?
N2 C21 C23 108.2(3) . . ?
C22 C21 C23 112.8(4) . . ?
C4 C3 C2 133.2(4) . . ?
C5 C4 C3 131.2(4) . . ?
C6 C5 C4 124.7(4) . . ?
C5 C6 C7 130.3(4) . . ?
C6 C7 C1 133.1(4) . . ?

loop_
_geom_bond_atom_site_label_1
_geom_bond_atom_site_label_2
_geom_bond_distance
_geom_bond_site_symmetry_2
_geom_bond_publ_flag
Mg1 O1M 1.932(3) 5_766 ?
Mg1 O1M 1.941(3) . ?
Mg1 N1 2.034(3) . ?
Mg1 N2 2.046(3) . ?
Mg1 Mg1 2.926(3) 5_766 ?
O1M C1M 1.411(5) . ?
O1M Mg1 1.932(3) 5_766 ?
C1 N1 1.326(4) . ?
C1 C7 1.405(5) . ?
C1 C2 1.506(5) . ?
N1 C11 1.516(6) . ?
N1 C11' 1.521(12) . ?
C11 C13 1.492(7) . ?
C11 C12 1.500(7) . ?
C11' C13' 1.479(14) . ?
C11' C12' 1.533(16) . ?
C2 N2 1.321(4) . ?
C2 C3 1.401(4) . ?
N2 C21 1.477(5) . ?
C21 C22 1.504(6) . ?
C21 C23 1.523(6) . ?
C3 C4 1.373(5) . ?
C4 C5 1.373(6) . ?
C5 C6 1.373(6) . ?
C6 C7 1.385(5) . ?
